data_2100937
loop_
_publ_author_name
'Wolf, M.'
'Thomas, J. O.'

_publ_section_title
;
 Ionic distribution in the solid-state laser material Na^+^/Nd^3+^
 \b<i>''</i>-alumina
;
_journal_issue 3
_journal_name_full 'Acta Crystallographica Section B'
_journal_page_first 491
_journal_page_last 496
_journal_paper_doi 10.1107/S0108768193000916
_journal_volume 49
_journal_year 1993
_chemical_formula_sum 'Al10 Mg Na Nd O17'
_symmetry_cell_setting hexagonal
_symmetry_space_group_name_Hall '-R 3 2"'
_symmetry_space_group_name_H-M 'R -3 m :H'
_cell_angle_alpha 90.0
_cell_angle_beta 90.0
_cell_angle_gamma 120.0
_cell_formula_units_Z 3
_cell_length_a 5.627(3)
_cell_length_b 5.627(3)
_cell_length_c 33.390(10)
_cell_volume 915.6(7)
_diffrn_radiation_type Mo
_diffrn_radiation_wavelength 0.71073
_exptl_crystal_density_diffrn 3.43
_cod_data_source_file ab0294.cif
_cod_data_source_block ab0294a
_cod_original_cell_volume 915.5
_cod_original_sg_symbol_H-M 'R -3 m {hexagonal axes}'
_cod_original_formula_sum 'Al10 Mg1 Na1 Nd1 O17'
_cod_database_code 2100937

loop_
_atom_site_label
_atom_site_fract_x
_atom_site_fract_y
_atom_site_fract_z
_atom_site_U_iso_or_equiv
Nd(mO) .83333 .16666 .16666 .0180
Nd(BR) .0 .0 .17590(10) .0087
Na(BR) .0 .0 .1711(3) .117
Al(1) .0 .0 .0 .0046
Al(2) .0 .0 .350150(10) .0059
Al(3) .33411(4) .167055 .071820(10) .0058
Al(4) .0 .0 .450210(10) .0053
O(1) .15372(5) .30744 .034810(10) .0077
O(2) .0 .0 .29449(3) .0075
O(3) .0 .0 .09831(3) .0073
O(4) .16300(5) .32600 .234070(10) .0071
O(5) .2872(5) .5744 .16666 .0255

loop_
_geom_bond_atom_site_label_1
_geom_bond_atom_site_label_2
_geom_bond_distance
Nd(mO) O(5) 2.434(4)
Nd(mO) O(4) 2.7640(10)
Nd(mO) O(3) 2.8000(10)
Nd(BR) O(5) 2.816(5)
Nd(BR) O(4) 2.507(4)
Nd(BR) O(3) 2.590(5)
